data_7720528
loop_
_publ_author_name
'Pokharel, Uttam R.'
'Fronczek, Frank R.'
'Maverick, Andrew W.'

_publ_section_title
;
 Discrete and polymeric supramolecular complexes assembled from
 Cu<sup>2+</sup> and isomeric xylylenebis(pyridyltriazoles).
;
_journal_issue 3
_journal_name_full 'Dalton transactions (Cambridge, England : 2003)'
_journal_page_first 1259
_journal_page_last 1273
_journal_paper_doi 10.1039/d5dt02551f
_journal_volume 55
_journal_year 2026
_chemical_formula_moiety 'C22 H22 Cu N8 O2, 2(P F6), 5.25(C3 H7 N O)'
_chemical_formula_sum 'C37.75 H58.75 Cu F12 N13.25 O7.25 P2'
_chemical_formula_weight 1167.71
_space_group_IT_number 2
_space_group_name_Hall '-P 1'
_space_group_name_H-M_alt 'P -1'
_symmetry_cell_setting triclinic
_symmetry_space_group_name_Hall '-P 1'
_symmetry_space_group_name_H-M 'P -1'
_atom_sites_solution_hydrogens geom
_atom_sites_solution_primary direct
_atom_sites_solution_secondary difmap
_audit_creation_method SHELXL-97
_audit_update_record
;
2025-06-24 deposited with the CCDC.	2025-12-17 downloaded from the CCDC.
;
_cell_angle_alpha 115.408(14)
_cell_angle_beta 97.499(17)
_cell_angle_gamma 100.703(14)
_cell_formula_units_Z 1
_cell_length_a 8.964(3)
_cell_length_b 13.137(4)
_cell_length_c 14.005(4)
_cell_measurement_reflns_used 5233
_cell_measurement_temperature 170.0(5)
_cell_measurement_theta_max 26.02
_cell_measurement_theta_min 2.55
_cell_volume 1422.2(8)
_computing_cell_refinement 'HKL Scalepack (Otwinowski & Minor 1997)'
_computing_data_collection 'COLLECT (Nonius, 2000)'
_computing_data_reduction 'HKL Denzo and Scalepack (Otwinowski & Minor 1997)'
_computing_molecular_graphics 'ORTEP-3 for Windows (Farrugia, 1997)'
_computing_publication_material 'SHELXL-97 (Sheldrick, 2008)'
_computing_structure_refinement 'SHELXL-97 (Sheldrick, 2008)'
_computing_structure_solution 'SIR97 (Altomare et al., 1999)'
_diffrn_ambient_temperature 170.0(5)
_diffrn_measured_fraction_theta_full 0.997
_diffrn_measured_fraction_theta_max 0.981
_diffrn_measurement_device 'Nonius KappaCCD '
_diffrn_measurement_method ' \w and \f scans '
_diffrn_radiation_monochromator graphite
_diffrn_radiation_source 'fine-focus sealed tube'
_diffrn_radiation_type MoK\a
_diffrn_radiation_wavelength 0.71073
_diffrn_reflns_av_R_equivalents 0.0552
_diffrn_reflns_av_sigmaI/netI 0.0835
_diffrn_reflns_limit_h_max 11
_diffrn_reflns_limit_h_min -11
_diffrn_reflns_limit_k_max 16
_diffrn_reflns_limit_k_min -16
_diffrn_reflns_limit_l_max 16
_diffrn_reflns_limit_l_min -17
_diffrn_reflns_number 10403
_diffrn_reflns_theta_full 25.00
_diffrn_reflns_theta_max 26.20
_diffrn_reflns_theta_min 2.90
_exptl_absorpt_coefficient_mu 0.533
_exptl_absorpt_correction_T_max 0.9148
_exptl_absorpt_correction_T_min 0.8738
_exptl_absorpt_correction_type multi-scan
_exptl_absorpt_process_details 'HKL Scalepack (Otwinowski & Minor 1997)'
_exptl_crystal_colour blue
_exptl_crystal_density_diffrn 1.363
_exptl_crystal_density_method 'not measured'
_exptl_crystal_description fragment
_exptl_crystal_F_000 603
_exptl_crystal_size_max 0.26
_exptl_crystal_size_mid 0.25
_exptl_crystal_size_min 0.17
_platon_squeeze_details
;
The 51 electrons per unit cell removed by SQUEEZE correspond approximately to
1.25 molecules of disordered dimethylformamide. This solvent is included in the
formula, FW, density, etc., but is not in the model.
;
_refine_diff_density_max 0.575
_refine_diff_density_min -0.571
_refine_diff_density_rms 0.090
_refine_ls_extinction_method none
_refine_ls_goodness_of_fit_ref 1.058
_refine_ls_hydrogen_treatment constr
_refine_ls_matrix_type full
_refine_ls_number_parameters 363
_refine_ls_number_reflns 5595
_refine_ls_number_restraints 345
_refine_ls_restrained_S_all 1.034
_refine_ls_R_factor_all 0.1116
_refine_ls_R_factor_gt 0.0715
_refine_ls_shift/su_max 0.000
_refine_ls_shift/su_mean 0.000
_refine_ls_structure_factor_coef Fsqd
_refine_ls_weighting_details 'calc w=1/[\s^2^(Fo^2^)+(0.1295P)^2^] where P=(Fo^2^+2Fc^2^)/3'
_refine_ls_weighting_scheme calc
_refine_ls_wR_factor_gt 0.1997
_refine_ls_wR_factor_ref 0.2215
_reflns_number_gt 3516
_reflns_number_total 5595
_reflns_threshold_expression I>2\s(I)
_cod_data_source_file d5dt02551f1.cif
_cod_data_source_block Compound7
_cod_depositor_comments
;
The following automatic conversions were performed:

data item '_symmetry_cell_setting' value 'Triclinic' was changed to
'triclinic' in accordance with the
/home/data/users/saulius/crontab/automatic-downloads/current/RSC/lib/dictionaries/cif_core.dic
dictionary named 'cif_core.dic' version 2.4.2 last updated on
2011-04-26.

Automatic conversion script
Id: cif_fix_values 8170 2020-07-09 18:12:32Z antanas 
;
_cod_original_sg_symbol_H-M 'P -1          '
_cod_database_code 7720528

loop_
_symmetry_equiv_pos_as_xyz
'x, y, z'
'-x, -y, -z'

loop_
_atom_site_label
_atom_site_type_symbol
_atom_site_fract_x
_atom_site_fract_y
_atom_site_fract_z
_atom_site_U_iso_or_equiv
_atom_site_adp_type
_atom_site_occupancy
_atom_site_symmetry_multiplicity
_atom_site_calc_flag
_atom_site_refinement_flags
_atom_site_disorder_assembly
_atom_site_disorder_group
Cu1 Cu 0.5000 0.5000 0.5000 0.0344(3) Uani 1 2 d SU . .
O1 O 0.6719(4) 0.3984(2) 0.5304(3) 0.0561(9) Uani 1 1 d U . .
H1W H 0.7535 0.4471 0.5764 0.084 Uiso 1 1 d R . .
H2W H 0.6188 0.3565 0.5524 0.084 Uiso 1 1 d R . .
N1 N 0.3310(4) 0.4109(3) 0.5425(2) 0.0341(7) Uani 1 1 d U . .
N2 N 0.5450(4) 0.6114(3) 0.6603(2) 0.0360(8) Uani 1 1 d U . .
N3 N 0.6443(4) 0.7127(3) 0.7280(3) 0.0400(8) Uani 1 1 d U . .
N4 N 0.6125(4) 0.7394(3) 0.8256(2) 0.0368(8) Uani 1 1 d U . .
C1 C 0.2259(5) 0.3058(3) 0.4768(3) 0.0389(10) Uani 1 1 d U . .
H1 H 0.2244 0.2677 0.4016 0.047 Uiso 1 1 calc R . .
C2 C 0.1217(5) 0.2532(4) 0.5163(4) 0.0531(12) Uani 1 1 d U . .
H2 H 0.0477 0.1804 0.4684 0.064 Uiso 1 1 calc R . .
C3 C 0.1246(6) 0.3062(4) 0.6254(4) 0.0613(14) Uani 1 1 d U . .
H3 H 0.0547 0.2690 0.6535 0.074 Uiso 1 1 calc R . .
C4 C 0.2289(6) 0.4128(4) 0.6935(4) 0.0534(13) Uani 1 1 d U . .
H4 H 0.2298 0.4520 0.7686 0.064 Uiso 1 1 calc R . .
C5 C 0.3326(5) 0.4618(3) 0.6502(3) 0.0355(9) Uani 1 1 d U . .
C6 C 0.4496(5) 0.5741(3) 0.7112(3) 0.0344(9) Uani 1 1 d U . .
C7 C 0.4918(5) 0.6576(3) 0.8192(3) 0.0373(9) Uani 1 1 d U . .
H7 H 0.4454 0.6571 0.8763 0.045 Uiso 1 1 calc R . .
C8 C 0.7022(5) 0.8494(3) 0.9208(3) 0.0441(10) Uani 1 1 d U . .
H8A H 0.7884 0.8890 0.9008 0.053 Uiso 1 1 calc R . .
H8B H 0.7486 0.8326 0.9788 0.053 Uiso 1 1 calc R . .
C9 C 0.5990(4) 0.9284(3) 0.9627(3) 0.0362(9) Uani 1 1 d U . .
C10 C 0.5201(5) 0.9219(3) 1.0398(3) 0.0407(10) Uani 1 1 d U . .
H10 H 0.5326 0.8684 1.0671 0.049 Uiso 1 1 calc R . .
C11 C 0.5772(5) 1.0061(3) 0.9232(3) 0.0421(10) Uani 1 1 d U . .
H11 H 0.6297 1.0102 0.8697 0.051 Uiso 1 1 calc R . .
P1 P 1.01700(14) 0.91663(10) 0.19877(9) 0.0466(3) Uani 1 1 d U . .
F1 F 0.9957(8) 0.8895(11) 0.2921(8) 0.140(4) Uani 0.699(9) 1 d PU A 1
F2 F 0.8490(6) 0.9397(6) 0.1824(4) 0.080(2) Uani 0.699(9) 1 d PU A 1
F3 F 1.0356(7) 0.9442(8) 0.0998(5) 0.099(3) Uani 0.699(9) 1 d PU A 1
F4 F 1.1774(5) 0.8885(6) 0.2043(6) 0.087(2) Uani 0.699(9) 1 d PU A 1
F5 F 0.9282(8) 0.7871(4) 0.1088(8) 0.128(4) Uani 0.699(9) 1 d PU A 1
F6 F 1.1000(10) 1.0458(5) 0.2703(6) 0.117(3) Uani 0.699(9) 1 d PU A 1
F7 F 1.054(2) 0.8532(12) 0.0946(11) 0.104(6) Uani 0.301(9) 1 d PU A 2
F8 F 0.9811(19) 0.9827(14) 0.3130(12) 0.121(7) Uani 0.301(9) 1 d PU A 2
F9 F 0.975(3) 0.9956(16) 0.1536(19) 0.157(10) Uani 0.301(9) 1 d PU A 2
F10 F 0.855(2) 0.834(2) 0.1540(10) 0.157(10) Uani 0.301(9) 1 d PU A 2
F11 F 1.1888(18) 1.015(2) 0.2639(12) 0.131(9) Uani 0.301(9) 1 d PU A 2
F12 F 1.076(4) 0.839(2) 0.243(2) 0.201(11) Uani 0.301(9) 1 d PU A 2
O2 O 0.9343(6) 0.5471(4) 0.6738(6) 0.156(3) Uani 1 1 d U B .
N5 N 1.1135(5) 0.7166(3) 0.7353(3) 0.0548(10) Uani 1 1 d U B .
C12 C 1.0302(8) 0.6127(5) 0.6595(6) 0.094(2) Uani 1 1 d U B .
H12 H 1.0468 0.5877 0.5882 0.113 Uiso 1 1 calc R B .
C13 C 1.0923(8) 0.7665(6) 0.8452(5) 0.0900(19) Uani 1 1 d U B .
H13A H 0.9994 0.7166 0.8488 0.135 Uiso 1 1 calc R B .
H13B H 1.0786 0.8449 0.8662 0.135 Uiso 1 1 calc R B .
H13C H 1.1843 0.7716 0.8949 0.135 Uiso 1 1 calc R B .
C14 C 1.2296(6) 0.7901(4) 0.7132(5) 0.0729(16) Uani 1 1 d U B .
H14A H 1.2420 0.7463 0.6392 0.109 Uiso 1 1 calc R B .
H14B H 1.3295 0.8146 0.7655 0.109 Uiso 1 1 calc R B .
H14C H 1.1961 0.8593 0.7201 0.109 Uiso 1 1 calc R B .
O3 O 0.3051(6) 0.6069(4) -0.0327(3) 0.0944(15) Uani 1 1 d U C .
N6 N 0.2209(5) 0.5732(4) 0.0977(3) 0.0614(11) Uani 1 1 d U C .
C15 C 0.2294(7) 0.6226(5) 0.0348(4) 0.0683(15) Uani 1 1 d U C .
H15 H 0.1693 0.6770 0.0431 0.082 Uiso 1 1 calc R C .
C16 C 0.3071(15) 0.4961(10) 0.0975(11) 0.193(5) Uani 1 1 d U C .
H16A H 0.4187 0.5370 0.1215 0.289 Uiso 1 1 calc R C .
H16B H 0.2850 0.4313 0.0238 0.289 Uiso 1 1 calc R C .
H16C H 0.2786 0.4653 0.1471 0.289 Uiso 1 1 calc R C .
C17 C 0.1270(8) 0.6001(6) 0.1782(5) 0.093(2) Uani 1 1 d U C .
H17A H 0.0343 0.6185 0.1514 0.140 Uiso 1 1 calc R C .
H17B H 0.1889 0.6676 0.2466 0.140 Uiso 1 1 calc R C .
H17C H 0.0944 0.5323 0.1908 0.140 Uiso 1 1 calc R C .

loop_
_atom_site_aniso_label
_atom_site_aniso_U_11
_atom_site_aniso_U_22
_atom_site_aniso_U_33
_atom_site_aniso_U_23
_atom_site_aniso_U_13
_atom_site_aniso_U_12
Cu1 0.0384(4) 0.0290(4) 0.0237(4) 0.0055(3) 0.0093(3) -0.0021(3)
O1 0.0451(18) 0.0421(17) 0.070(2) 0.0257(16) -0.0036(16) -0.0004(14)
N1 0.0380(18) 0.0288(16) 0.0288(16) 0.0090(13) 0.0103(14) 0.0033(14)
N2 0.0370(18) 0.0341(17) 0.0254(16) 0.0075(14) 0.0059(14) 0.0010(14)
N3 0.0421(19) 0.0354(17) 0.0295(17) 0.0058(14) 0.0076(15) 0.0053(15)
N4 0.0406(19) 0.0329(17) 0.0286(17) 0.0063(14) 0.0098(14) 0.0100(15)
C1 0.034(2) 0.034(2) 0.035(2) 0.0100(17) 0.0068(17) -0.0028(17)
C2 0.052(3) 0.034(2) 0.055(3) 0.010(2) 0.021(2) -0.008(2)
C3 0.068(3) 0.045(3) 0.052(3) 0.012(2) 0.031(2) -0.013(2)
C4 0.072(3) 0.040(2) 0.041(2) 0.0112(19) 0.035(2) 0.003(2)
C5 0.040(2) 0.0304(19) 0.031(2) 0.0100(16) 0.0119(17) 0.0087(17)
C6 0.040(2) 0.0318(19) 0.0279(19) 0.0096(16) 0.0117(16) 0.0096(17)
C7 0.041(2) 0.035(2) 0.034(2) 0.0128(17) 0.0143(17) 0.0102(18)
C8 0.040(2) 0.036(2) 0.033(2) -0.0021(18) 0.0027(18) 0.0073(18)
C9 0.034(2) 0.030(2) 0.0213(18) -0.0031(16) 0.0011(16) -0.0011(17)
C10 0.046(2) 0.034(2) 0.031(2) 0.0089(17) 0.0047(18) 0.0031(19)
C11 0.049(2) 0.042(2) 0.031(2) 0.0130(19) 0.0173(19) 0.009(2)
P1 0.0485(7) 0.0443(7) 0.0445(7) 0.0186(5) 0.0118(5) 0.0117(6)
F1 0.094(4) 0.261(12) 0.143(7) 0.171(8) 0.033(4) 0.028(6)
F2 0.067(3) 0.107(5) 0.083(4) 0.046(3) 0.031(3) 0.051(3)
F3 0.065(3) 0.161(8) 0.074(4) 0.074(5) 0.010(3) -0.002(4)
F4 0.045(3) 0.103(4) 0.138(6) 0.072(4) 0.023(3) 0.032(3)
F5 0.102(5) 0.046(3) 0.170(7) 0.014(4) -0.028(5) 0.001(3)
F6 0.117(6) 0.048(3) 0.115(5) -0.002(3) -0.023(5) -0.005(3)
F7 0.145(13) 0.070(9) 0.079(7) 0.009(6) 0.077(8) 0.018(8)
F8 0.101(10) 0.094(11) 0.080(7) -0.034(7) 0.049(7) -0.002(8)
F9 0.21(2) 0.111(12) 0.179(17) 0.088(13) 0.002(15) 0.077(11)
F10 0.144(11) 0.147(16) 0.054(7) -0.023(8) 0.047(7) -0.081(11)
F11 0.068(8) 0.204(18) 0.069(8) 0.058(9) 0.001(7) -0.054(10)
F12 0.36(3) 0.164(16) 0.201(19) 0.148(17) 0.118(19) 0.161(15)
O2 0.092(3) 0.082(3) 0.251(7) 0.101(4) -0.087(4) -0.047(3)
N5 0.047(2) 0.045(2) 0.060(2) 0.0199(19) 0.0010(19) 0.0041(18)
C12 0.092(5) 0.044(3) 0.108(5) 0.030(3) -0.049(4) -0.004(3)
C13 0.091(5) 0.116(5) 0.072(4) 0.046(4) 0.026(3) 0.037(4)
C14 0.064(3) 0.053(3) 0.093(4) 0.028(3) 0.022(3) 0.012(3)
O3 0.137(4) 0.095(3) 0.071(3) 0.043(2) 0.070(3) 0.033(3)
N6 0.070(3) 0.071(3) 0.064(3) 0.043(2) 0.030(2) 0.028(2)
C15 0.107(5) 0.055(3) 0.060(3) 0.031(3) 0.043(3) 0.031(3)
C16 0.239(12) 0.238(11) 0.306(14) 0.221(11) 0.192(11) 0.193(10)
C17 0.107(5) 0.120(5) 0.068(4) 0.051(4) 0.048(4) 0.029(4)

loop_
_atom_type_symbol
_atom_type_description
_atom_type_scat_dispersion_real
_atom_type_scat_dispersion_imag
_atom_type_scat_source
C C 0.0033 0.0016 'International Tables Vol C Tables 4.2.6.8 and 6.1.1.4'
H H 0.0000 0.0000 'International Tables Vol C Tables 4.2.6.8 and 6.1.1.4'
Cu Cu 0.3201 1.2651 'International Tables Vol C Tables 4.2.6.8 and 6.1.1.4'
F F 0.0171 0.0103 'International Tables Vol C Tables 4.2.6.8 and 6.1.1.4'
N N 0.0061 0.0033 'International Tables Vol C Tables 4.2.6.8 and 6.1.1.4'
O O 0.0106 0.0060 'International Tables Vol C Tables 4.2.6.8 and 6.1.1.4'
P P 0.1023 0.0942 'International Tables Vol C Tables 4.2.6.8 and 6.1.1.4'

loop_
_geom_angle_atom_site_label_1
_geom_angle_atom_site_label_2
_geom_angle_atom_site_label_3
_geom_angle
_geom_angle_site_symmetry_1
_geom_angle_site_symmetry_3
_geom_angle_publ_flag
N2 Cu1 N2 180.000(1) 2_666 . ?
N2 Cu1 N1 80.56(12) 2_666 2_666 ?
N2 Cu1 N1 99.44(12) . 2_666 ?
N2 Cu1 N1 99.44(12) 2_666 . ?
N2 Cu1 N1 80.56(12) . . ?
N1 Cu1 N1 180.00(16) 2_666 . ?
N2 Cu1 O1 91.84(13) 2_666 2_666 ?
N2 Cu1 O1 88.16(13) . 2_666 ?
N1 Cu1 O1 90.51(12) 2_666 2_666 ?
N1 Cu1 O1 89.49(12) . 2_666 ?
N2 Cu1 O1 88.16(13) 2_666 . ?
N2 Cu1 O1 91.84(13) . . ?
N1 Cu1 O1 89.49(12) 2_666 . ?
N1 Cu1 O1 90.51(12) . . ?
O1 Cu1 O1 180.00(17) 2_666 . ?
Cu1 O1 H1W 108.7 . . ?
Cu1 O1 H2W 102.2 . . ?
H1W O1 H2W 114.2 . . ?
C1 N1 C5 117.7(3) . . ?
C1 N1 Cu1 127.4(3) . . ?
C5 N1 Cu1 114.8(2) . . ?
N3 N2 C6 111.1(3) . . ?
N3 N2 Cu1 136.1(3) . . ?
C6 N2 Cu1 112.8(2) . . ?
N2 N3 N4 105.7(3) . . ?
C7 N4 N3 111.4(3) . . ?
C7 N4 C8 128.6(3) . . ?
N3 N4 C8 120.0(3) . . ?
N1 C1 C2 121.7(4) . . ?
N1 C1 H1 119.2 . . ?
C2 C1 H1 119.2 . . ?
C1 C2 C3 119.8(4) . . ?
C1 C2 H2 120.1 . . ?
C3 C2 H2 120.1 . . ?
C4 C3 C2 119.8(4) . . ?
C4 C3 H3 120.1 . . ?
C2 C3 H3 120.1 . . ?
C3 C4 C5 118.3(4) . . ?
C3 C4 H4 120.8 . . ?
C5 C4 H4 120.8 . . ?
N1 C5 C4 122.7(4) . . ?
N1 C5 C6 112.2(3) . . ?
C4 C5 C6 125.0(4) . . ?
N2 C6 C7 107.1(3) . . ?
N2 C6 C5 119.4(3) . . ?
C7 C6 C5 133.4(4) . . ?
N4 C7 C6 104.7(3) . . ?
N4 C7 H7 127.6 . . ?
C6 C7 H7 127.6 . . ?
N4 C8 C9 110.6(3) . . ?
N4 C8 H8A 109.5 . . ?
C9 C8 H8A 109.5 . . ?
N4 C8 H8B 109.5 . . ?
C9 C8 H8B 109.5 . . ?
H8A C8 H8B 108.1 . . ?
C11 C9 C10 119.0(4) . . ?
C11 C9 C8 120.9(4) . . ?
C10 C9 C8 120.1(4) . . ?
C11 C10 C9 119.8(4) 2_677 . ?
C11 C10 H10 120.1 2_677 . ?
C9 C10 H10 120.1 . . ?
C9 C11 C10 121.2(4) . 2_677 ?
C9 C11 H11 119.4 . . ?
C10 C11 H11 119.4 2_677 . ?
F7 P1 F9 85.1(11) . . ?
F7 P1 F10 89.2(8) . . ?
F9 P1 F10 93.7(15) . . ?
F9 P1 F1 139.5(11) . . ?
F1 P1 F6 95.6(5) . . ?
F7 P1 F12 91.9(12) . . ?
F9 P1 F12 174.4(18) . . ?
F10 P1 F12 91.0(18) . . ?
F1 P1 F4 89.6(4) . . ?
F6 P1 F4 89.4(4) . . ?
F7 P1 F8 177.8(11) . . ?
F9 P1 F8 97.0(13) . . ?
F10 P1 F8 91.4(8) . . ?
F12 P1 F8 85.9(11) . . ?
F1 P1 F5 93.2(6) . . ?
F6 P1 F5 170.9(5) . . ?
F4 P1 F5 92.6(4) . . ?
F1 P1 F2 93.8(4) . . ?
F6 P1 F2 93.5(4) . . ?
F12 P1 F2 130.9(14) . . ?
F4 P1 F2 175.3(3) . . ?
F5 P1 F2 84.0(3) . . ?
F1 P1 F3 178.8(3) . . ?
F6 P1 F3 85.0(5) . . ?
F4 P1 F3 91.4(4) . . ?
F5 P1 F3 86.1(5) . . ?
F2 P1 F3 85.1(3) . . ?
F7 P1 F11 98.3(9) . . ?
F9 P1 F11 88.1(13) . . ?
F10 P1 F11 172.4(7) . . ?
F12 P1 F11 87.7(15) . . ?
F8 P1 F11 81.1(8) . . ?
C12 N5 C14 121.8(6) . . ?
C12 N5 C13 122.6(6) . . ?
C14 N5 C13 115.6(4) . . ?
O2 C12 N5 124.6(8) . . ?
O2 C12 H12 117.7 . . ?
N5 C12 H12 117.7 . . ?
N5 C13 H13A 109.5 . . ?
N5 C13 H13B 109.5 . . ?
H13A C13 H13B 109.5 . . ?
N5 C13 H13C 109.5 . . ?
H13A C13 H13C 109.5 . . ?
H13B C13 H13C 109.5 . . ?
N5 C14 H14A 109.5 . . ?
N5 C14 H14B 109.5 . . ?
H14A C14 H14B 109.5 . . ?
N5 C14 H14C 109.5 . . ?
H14A C14 H14C 109.5 . . ?
H14B C14 H14C 109.5 . . ?
C15 N6 C16 122.6(6) . . ?
C15 N6 C17 122.6(5) . . ?
C16 N6 C17 114.8(6) . . ?
O3 C15 N6 127.1(6) . . ?
O3 C15 H15 116.5 . . ?
N6 C15 H15 116.5 . . ?
N6 C16 H16A 109.5 . . ?
N6 C16 H16B 109.5 . . ?
H16A C16 H16B 109.5 . . ?
N6 C16 H16C 109.5 . . ?
H16A C16 H16C 109.5 . . ?
H16B C16 H16C 109.5 . . ?
N6 C17 H17A 109.5 . . ?
N6 C17 H17B 109.5 . . ?
H17A C17 H17B 109.5 . . ?
N6 C17 H17C 109.5 . . ?
H17A C17 H17C 109.5 . . ?
H17B C17 H17C 109.5 . . ?

loop_
_geom_bond_atom_site_label_1
_geom_bond_atom_site_label_2
_geom_bond_distance
_geom_bond_site_symmetry_2
_geom_bond_publ_flag
Cu1 N2 2.017(3) 2_666 ?
Cu1 N2 2.017(3) . ?
Cu1 N1 2.047(3) 2_666 ?
Cu1 N1 2.047(3) . ?
Cu1 O1 2.327(3) 2_666 ?
Cu1 O1 2.327(3) . ?
O1 H1W 0.84 . ?
O1 H2W 0.84 . ?
N1 C1 1.357(5) . ?
N1 C5 1.359(5) . ?
N2 N3 1.311(4) . ?
N2 C6 1.335(5) . ?
N3 N4 1.342(4) . ?
N4 C7 1.340(5) . ?
N4 C8 1.465(5) . ?
C1 C2 1.370(6) . ?
C1 H1 0.9500 . ?
C2 C3 1.375(6) . ?
C2 H2 0.9500 . ?
C3 C4 1.371(6) . ?
C3 H3 0.9500 . ?
C4 C5 1.381(6) . ?
C4 H4 0.9500 . ?
C5 C6 1.455(5) . ?
C6 C7 1.381(5) . ?
C7 H7 0.9500 . ?
C8 C9 1.501(5) . ?
C8 H8A 0.9900 . ?
C8 H8B 0.9900 . ?
C9 C11 1.384(6) . ?
C9 C10 1.389(6) . ?
C10 C11 1.388(6) 2_677 ?
C10 H10 0.9500 . ?
C11 C10 1.388(6) 2_677 ?
C11 H11 0.9500 . ?
P1 F7 1.455(10) . ?
P1 F9 1.505(16) . ?
P1 F10 1.507(14) . ?
P1 F1 1.521(6) . ?
P1 F6 1.521(6) . ?
P1 F12 1.532(17) . ?
P1 F4 1.550(5) . ?
P1 F8 1.569(12) . ?
P1 F5 1.585(6) . ?
P1 F2 1.597(5) . ?
P1 F3 1.597(5) . ?
P1 F11 1.658(14) . ?
O2 C12 1.200(9) . ?
N5 C12 1.311(6) . ?
N5 C14 1.441(6) . ?
N5 C13 1.446(7) . ?
C12 H12 0.9500 . ?
C13 H13A 0.9800 . ?
C13 H13B 0.9800 . ?
C13 H13C 0.9800 . ?
C14 H14A 0.9800 . ?
C14 H14B 0.9800 . ?
C14 H14C 0.9800 . ?
O3 C15 1.204(6) . ?
N6 C15 1.301(6) . ?
N6 C16 1.382(9) . ?
N6 C17 1.456(7) . ?
C15 H15 0.9500 . ?
C16 H16A 0.9800 . ?
C16 H16B 0.9800 . ?
C16 H16C 0.9800 . ?
C17 H17A 0.9800 . ?
C17 H17B 0.9800 . ?
C17 H17C 0.9800 . ?

loop_
_geom_hbond_atom_site_label_D
_geom_hbond_atom_site_label_H
_geom_hbond_atom_site_label_A
_geom_hbond_distance_DH
_geom_hbond_distance_HA
_geom_hbond_distance_DA
_geom_hbond_angle_DHA
_geom_hbond_site_symmetry_A
O1 H1W O2 0.84 1.82 2.660(5) 177.4 .

loop_
_geom_torsion_atom_site_label_1
_geom_torsion_atom_site_label_2
_geom_torsion_atom_site_label_3
_geom_torsion_atom_site_label_4
_geom_torsion
_geom_torsion_site_symmetry_1
_geom_torsion_site_symmetry_2
_geom_torsion_site_symmetry_3
_geom_torsion_site_symmetry_4
_geom_torsion_publ_flag
N2 Cu1 N1 C1 1.4(4) 2_666 . . . ?
N2 Cu1 N1 C1 -178.6(4) . . . . ?
O1 Cu1 N1 C1 93.2(3) 2_666 . . . ?
O1 Cu1 N1 C1 -86.8(3) . . . . ?
N2 Cu1 N1 C5 177.6(3) 2_666 . . . ?
N2 Cu1 N1 C5 -2.4(3) . . . . ?
O1 Cu1 N1 C5 -90.7(3) 2_666 . . . ?
O1 Cu1 N1 C5 89.3(3) . . . . ?
N1 Cu1 N2 N3 1.0(4) 2_666 . . . ?
N1 Cu1 N2 N3 -179.0(4) . . . . ?
O1 Cu1 N2 N3 -89.2(4) 2_666 . . . ?
O1 Cu1 N2 N3 90.8(4) . . . . ?
N1 Cu1 N2 C6 -179.7(3) 2_666 . . . ?
N1 Cu1 N2 C6 0.3(3) . . . . ?
O1 Cu1 N2 C6 90.1(3) 2_666 . . . ?
O1 Cu1 N2 C6 -89.9(3) . . . . ?
C6 N2 N3 N4 1.2(4) . . . . ?
Cu1 N2 N3 N4 -179.5(3) . . . . ?
N2 N3 N4 C7 -1.7(4) . . . . ?
N2 N3 N4 C8 -179.3(3) . . . . ?
C5 N1 C1 C2 1.6(6) . . . . ?
Cu1 N1 C1 C2 177.6(3) . . . . ?
N1 C1 C2 C3 -1.4(7) . . . . ?
C1 C2 C3 C4 1.8(8) . . . . ?
C2 C3 C4 C5 -2.4(8) . . . . ?
C1 N1 C5 C4 -2.3(6) . . . . ?
Cu1 N1 C5 C4 -178.8(4) . . . . ?
C1 N1 C5 C6 -179.6(3) . . . . ?
Cu1 N1 C5 C6 3.9(4) . . . . ?
C3 C4 C5 N1 2.7(7) . . . . ?
C3 C4 C5 C6 179.7(4) . . . . ?
N3 N2 C6 C7 -0.3(5) . . . . ?
Cu1 N2 C6 C7 -179.8(3) . . . . ?
N3 N2 C6 C5 -178.8(3) . . . . ?
Cu1 N2 C6 C5 1.8(5) . . . . ?
N1 C5 C6 N2 -3.8(5) . . . . ?
C4 C5 C6 N2 179.0(4) . . . . ?
N1 C5 C6 C7 178.2(4) . . . . ?
C4 C5 C6 C7 1.0(8) . . . . ?
N3 N4 C7 C6 1.5(4) . . . . ?
C8 N4 C7 C6 178.9(4) . . . . ?
N2 C6 C7 N4 -0.7(4) . . . . ?
C5 C6 C7 N4 177.4(4) . . . . ?
C7 N4 C8 C9 -62.5(6) . . . . ?
N3 N4 C8 C9 114.6(4) . . . . ?
N4 C8 C9 C11 -88.7(5) . . . . ?
N4 C8 C9 C10 89.4(4) . . . . ?
C11 C9 C10 C11 -0.8(6) . . . 2_677 ?
C8 C9 C10 C11 -178.9(3) . . . 2_677 ?
C10 C9 C11 C10 0.8(6) . . . 2_677 ?
C8 C9 C11 C10 178.9(3) . . . 2_677 ?
C14 N5 C12 O2 178.5(6) . . . . ?
C13 N5 C12 O2 -3.4(9) . . . . ?
C16 N6 C15 O3 2.7(12) . . . . ?
C17 N6 C15 O3 179.0(6) . . . . ?

loop_
_platon_squeeze_void_nr
_platon_squeeze_void_average_x
_platon_squeeze_void_average_y
_platon_squeeze_void_average_z
_platon_squeeze_void_volume
_platon_squeeze_void_count_electrons
_platon_squeeze_void_content
1 0.500 0.000 0.500 269 51 ' '
